data_7107678
loop_
_publ_author_name
'Bartosz Szyszko'
'Lechoslaw Latos-Grazynski'
'Ludmila Szterenberg'

_publ_section_title
;
 Toward aceneporphyrinoids: synthesis and transformations of palladium(II)
 meso-anthriporphyrin
;
_journal_name_full Chem.Commun.
_journal_page_first 5004
_journal_paper_doi 10.1039/c2cc30362k
_journal_volume 48
_journal_year 2012
_chemical_formula_moiety 'C54 H34 Cl N3 Pd, 0.4(C6 H14), 0.1(H2 O), 1.15(C H2 Cl2)'
_chemical_formula_sum 'C57.55 H42.1 Cl3.3 N3 O0.1 Pd'
_chemical_formula_weight 1000.63
_chemical_name_common 'chloropalladium meso-anthriporphyrin'
_chemical_name_systematic
;
?
;
_space_group_IT_number 148
_symmetry_cell_setting trigonal
_symmetry_space_group_name_Hall '-R 3'
_symmetry_space_group_name_H-M 'R -3 :H'
_atom_sites_solution_hydrogens geom
_atom_sites_solution_primary direct
_atom_sites_solution_secondary difmap
_audit_creation_method SHELXL-97
_cell_angle_alpha 90.00
_cell_angle_beta 90.00
_cell_angle_gamma 120.00
_cell_formula_units_Z 18
_cell_length_a 50.222(15)
_cell_length_b 50.222(15)
_cell_length_c 9.718(3)
_cell_measurement_reflns_used 18056
_cell_measurement_temperature 100(2)
_cell_measurement_theta_max 38.5506
_cell_measurement_theta_min 4.1050
_cell_volume 21227(11)
_computing_cell_refinement 'CrysAlis RED, Oxford Diffraction Ltd.'
_computing_data_collection 'CrysAlis RED, Oxford Diffraction Ltd.'
_computing_data_reduction 'CrysAlis RED, Oxford Diffraction Ltd.'
_computing_structure_refinement 'SHELXL-97 (Sheldrick, 1997)'
_computing_structure_solution 'SHELXS-97 (Sheldrick, 1990)'
_diffrn_ambient_temperature 100(2)
_diffrn_measured_fraction_theta_full 0.996
_diffrn_measured_fraction_theta_max 0.997
_diffrn_measurement_device_type 'Xcalibur PX with Onyx CCD'
_diffrn_measurement_method '\f and \w'
_diffrn_radiation_monochromator graphite
_diffrn_radiation_source 'fine-focus sealed tube'
_diffrn_radiation_type MoK\a
_diffrn_radiation_wavelength 0.71073
_diffrn_reflns_av_R_equivalents 0.0676
_diffrn_reflns_av_sigmaI/netI 0.0826
_diffrn_reflns_limit_h_max 70
_diffrn_reflns_limit_h_min -70
_diffrn_reflns_limit_k_max 70
_diffrn_reflns_limit_k_min -70
_diffrn_reflns_limit_l_max 11
_diffrn_reflns_limit_l_min -13
_diffrn_reflns_number 58940
_diffrn_reflns_theta_full 26.50
_diffrn_reflns_theta_max 30.00
_diffrn_reflns_theta_min 4.22
_exptl_absorpt_coefficient_mu 0.623
_exptl_absorpt_correction_T_max 0.960
_exptl_absorpt_correction_T_min 0.889
_exptl_absorpt_correction_type analytical
_exptl_crystal_colour dark-purple
_exptl_crystal_density_diffrn 1.409
_exptl_crystal_density_method 'not measured'
_exptl_crystal_description plates
_exptl_crystal_F_000 9203
_exptl_crystal_size_max 0.35
_exptl_crystal_size_mid 0.13
_exptl_crystal_size_min 0.08
_refine_diff_density_max 1.530
_refine_diff_density_min -0.794
_refine_diff_density_rms 0.092
_refine_ls_extinction_method none
_refine_ls_goodness_of_fit_ref 1.060
_refine_ls_hydrogen_treatment constr
_refine_ls_matrix_type full
_refine_ls_number_parameters 620
_refine_ls_number_reflns 13715
_refine_ls_number_restraints 15
_refine_ls_restrained_S_all 1.065
_refine_ls_R_factor_all 0.0813
_refine_ls_R_factor_gt 0.0424
_refine_ls_shift/su_max 0.006
_refine_ls_shift/su_mean 0.000
_refine_ls_structure_factor_coef Fsqd
_refine_ls_weighting_details 'calc w=1/[\s^2^(Fo^2^)+(0.0370P)^2^+0.0000P] where P=(Fo^2^+2Fc^2^)/3'
_refine_ls_weighting_scheme calc
_refine_ls_wR_factor_gt 0.0922
_refine_ls_wR_factor_ref 0.0969
_reflns_number_gt 8722
_reflns_number_total 13715
_reflns_threshold_expression >2sigma(I)
_cod_data_source_file c2cc30362k.txt
_cod_data_source_block bs2abs
_cod_original_sg_symbol_H-M R-3
_cod_original_formula_sum 'C57.55 H42.10 Cl3.30 N3 O0.10 Pd'
_cod_database_code 7107678

loop_
_symmetry_equiv_pos_as_xyz
'x, y, z'
'-y, x-y, z'
'-x+y, -x, z'
'x+2/3, y+1/3, z+1/3'
'-y+2/3, x-y+1/3, z+1/3'
'-x+y+2/3, -x+1/3, z+1/3'
'x+1/3, y+2/3, z+2/3'
'-y+1/3, x-y+2/3, z+2/3'
'-x+y+1/3, -x+2/3, z+2/3'
'-x, -y, -z'
'y, -x+y, -z'
'x-y, x, -z'
'-x+2/3, -y+1/3, -z+1/3'
'y+2/3, -x+y+1/3, -z+1/3'
'x-y+2/3, x+1/3, -z+1/3'
'-x+1/3, -y+2/3, -z+2/3'
'y+1/3, -x+y+2/3, -z+2/3'
'x-y+1/3, x+2/3, -z+2/3'

loop_
_atom_site_label
_atom_site_type_symbol
_atom_site_fract_x
_atom_site_fract_y
_atom_site_fract_z
_atom_site_U_iso_or_equiv
_atom_site_adp_type
_atom_site_occupancy
_atom_site_symmetry_multiplicity
_atom_site_calc_flag
_atom_site_refinement_flags
_atom_site_disorder_assembly
_atom_site_disorder_group
Pd1 Pd 0.722380(4) 0.163279(4) 0.980622(19) 0.01702(6) Uani 1 1 d D . .
N1 N 0.76902(5) 0.18356(5) 0.9912(2) 0.0160(4) Uani 1 1 d . . .
N2 N 0.72023(5) 0.12825(5) 0.8708(2) 0.0181(4) Uani 1 1 d . . .
N3 N 0.67752(5) 0.14864(5) 0.9392(2) 0.0167(4) Uani 1 1 d . . .
Cl1 Cl 0.719736(17) 0.18711(3) 1.18089(11) 0.0199(3) Uani 0.929(7) 1 d P . .
Cl11 Cl 0.7210(3) 0.1774(5) 1.2076(10) 0.031(4) Uiso 0.071(7) 1 d PD . .
C1 C 0.70200(6) 0.21782(6) 0.9099(2) 0.0150(5) Uani 1 1 d . . .
C2 C 0.71999(6) 0.25087(6) 0.9459(2) 0.0156(5) Uani 1 1 d . . .
C3 C 0.70754(6) 0.27026(6) 0.9547(2) 0.0207(6) Uani 1 1 d . . .
H3 H 0.6861 0.2622 0.9418 0.025 Uiso 1 1 calc R . .
C4 C 0.72659(7) 0.30133(6) 0.9824(3) 0.0245(6) Uani 1 1 d . . .
H4 H 0.7182 0.3146 0.9857 0.029 Uiso 1 1 calc R . .
C5 C 0.75768(6) 0.31300(6) 1.0051(2) 0.0221(6) Uani 1 1 d . . .
H5 H 0.7706 0.3343 1.0236 0.027 Uiso 1 1 calc R . .
C6 C 0.77012(6) 0.29388(6) 1.0012(2) 0.0187(5) Uani 1 1 d . . .
H6 H 0.7913 0.3019 1.0207 0.022 Uiso 1 1 calc R . .
C7 C 0.75163(6) 0.26279(6) 0.9686(2) 0.0159(5) Uani 1 1 d . . .
C8 C 0.76354(5) 0.24118(5) 0.9487(2) 0.0151(5) Uani 1 1 d . . .
C9 C 0.74965(6) 0.22181(5) 0.8249(2) 0.0143(5) Uani 1 1 d . . .
C10 C 0.71821(6) 0.20976(6) 0.8047(2) 0.0152(5) Uani 1 1 d . . .
C11 C 0.70423(6) 0.19276(6) 0.6858(2) 0.0182(5) Uani 1 1 d . . .
H11 H 0.6828 0.1844 0.6722 0.022 Uiso 1 1 calc R . .
C12 C 0.72151(6) 0.18810(6) 0.5880(3) 0.0213(6) Uani 1 1 d . . .
H12 H 0.7120 0.1769 0.5066 0.026 Uiso 1 1 calc R . .
C13 C 0.75262(6) 0.19979(6) 0.6087(3) 0.0212(6) Uani 1 1 d . . .
H13 H 0.7644 0.1964 0.5417 0.025 Uiso 1 1 calc R . .
C14 C 0.76678(6) 0.21641(6) 0.7263(2) 0.0180(5) Uani 1 1 d . . .
H14 H 0.7881 0.2242 0.7402 0.022 Uiso 1 1 calc R . .
C15 C 0.78296(6) 0.23809(6) 1.0349(2) 0.0158(5) Uani 1 1 d . . .
C16 C 0.78943(6) 0.21294(6) 1.0207(2) 0.0169(5) Uani 1 1 d . . .
C17 C 0.81993(6) 0.21728(6) 1.0258(2) 0.0197(5) Uani 1 1 d . . .
H17 H 0.8382 0.2357 1.0495 0.024 Uiso 1 1 calc R . .
C18 C 0.81780(6) 0.19024(6) 0.9905(3) 0.0202(5) Uani 1 1 d . . .
H18 H 0.8343 0.1861 0.9840 0.024 Uiso 1 1 calc R . .
C19 C 0.78579(6) 0.16893(6) 0.9647(2) 0.0175(5) Uani 1 1 d . . .
C20 C 0.77416(6) 0.14042(6) 0.9034(2) 0.0178(5) Uani 1 1 d . . .
C21 C 0.74330(6) 0.12135(6) 0.8604(3) 0.0196(5) Uani 1 1 d . . .
C22 C 0.73123(6) 0.09123(6) 0.8063(3) 0.0256(6) Uani 1 1 d . . .
H22 H 0.7425 0.0810 0.7889 0.031 Uiso 1 1 calc R . .
C23 C 0.70054(6) 0.07949(6) 0.7838(3) 0.0258(6) Uani 1 1 d . . .
H23 H 0.6865 0.0599 0.7465 0.031 Uiso 1 1 calc R . .
C24 C 0.69382(6) 0.10277(6) 0.8281(3) 0.0199(5) Uani 1 1 d . . .
C25 C 0.66375(6) 0.09855(6) 0.8379(3) 0.0197(5) Uani 1 1 d . . .
C26 C 0.65628(6) 0.11909(6) 0.8940(2) 0.0181(5) Uani 1 1 d . . .
C27 C 0.62639(6) 0.11628(6) 0.8935(2) 0.0193(5) Uani 1 1 d . . .
H27 H 0.6075 0.0984 0.8706 0.023 Uiso 1 1 calc R . .
C28 C 0.62999(6) 0.14374(6) 0.9314(2) 0.0182(5) Uani 1 1 d . . .
H28 H 0.6141 0.1487 0.9416 0.022 Uiso 1 1 calc R . .
C29 C 0.66236(6) 0.16416(6) 0.9536(2) 0.0156(5) Uani 1 1 d . . .
C30 C 0.67602(6) 0.19741(6) 0.9753(2) 0.0154(5) Uani 1 1 d . . .
C31 C 0.79965(6) 0.26025(6) 1.1514(2) 0.0171(5) Uani 1 1 d . . .
C32 C 0.78570(6) 0.25548(6) 1.2799(3) 0.0222(6) Uani 1 1 d . . .
H32 H 0.7658 0.2383 1.2951 0.027 Uiso 1 1 calc R . .
C33 C 0.80114(7) 0.27611(7) 1.3855(3) 0.0274(6) Uani 1 1 d . . .
H33 H 0.7917 0.2729 1.4732 0.033 Uiso 1 1 calc R . .
C34 C 0.83000(7) 0.30114(6) 1.3653(3) 0.0257(6) Uani 1 1 d . . .
H34 H 0.8403 0.3152 1.4383 0.031 Uiso 1 1 calc R . .
C35 C 0.84388(6) 0.30566(6) 1.2383(3) 0.0246(6) Uani 1 1 d . . .
H35 H 0.8638 0.3229 1.2236 0.029 Uiso 1 1 calc R . .
C36 C 0.82879(6) 0.28512(6) 1.1321(3) 0.0242(6) Uani 1 1 d . . .
H36 H 0.8386 0.2882 1.0452 0.029 Uiso 1 1 calc R . .
C37 C 0.79554(6) 0.12844(6) 0.8761(2) 0.0170(5) Uani 1 1 d . . .
C38 C 0.80347(7) 0.11455(7) 0.9771(3) 0.0274(6) Uani 1 1 d . . .
H38 H 0.7968 0.1142 1.0688 0.033 Uiso 1 1 calc R . .
C39 C 0.82096(7) 0.10112(7) 0.9480(3) 0.0306(7) Uani 1 1 d . . .
H39 H 0.8257 0.0911 1.0186 0.037 Uiso 1 1 calc R . .
C40 C 0.83151(6) 0.10229(6) 0.8164(3) 0.0249(6) Uani 1 1 d . . .
H40 H 0.8436 0.0931 0.7959 0.030 Uiso 1 1 calc R . .
C41 C 0.82456(7) 0.11672(7) 0.7147(3) 0.0288(7) Uani 1 1 d . . .
H41 H 0.8322 0.1178 0.6242 0.035 Uiso 1 1 calc R . .
C42 C 0.80652(7) 0.12975(7) 0.7430(3) 0.0262(6) Uani 1 1 d . . .
H42 H 0.8016 0.1396 0.6718 0.031 Uiso 1 1 calc R . .
C43 C 0.63843(6) 0.06970(6) 0.7759(3) 0.0219(6) Uani 1 1 d . . .
C44 C 0.63815(6) 0.06515(6) 0.6358(3) 0.0268(6) Uani 1 1 d . . .
H44 H 0.6545 0.0800 0.5807 0.032 Uiso 1 1 calc R . .
C45 C 0.61438(7) 0.03927(7) 0.5742(3) 0.0326(7) Uani 1 1 d . . .
H45 H 0.6143 0.0366 0.4774 0.039 Uiso 1 1 calc R . .
C46 C 0.59100(7) 0.01755(7) 0.6537(3) 0.0361(7) Uani 1 1 d . . .
H46 H 0.5747 -0.0003 0.6117 0.043 Uiso 1 1 calc R . .
C47 C 0.61447(7) 0.04765(6) 0.8554(3) 0.0296(7) Uani 1 1 d . . .
H47 H 0.6142 0.0506 0.9519 0.035 Uiso 1 1 calc R . .
C48 C 0.65968(6) 0.20714(6) 1.0751(2) 0.0181(5) Uani 1 1 d . . .
C49 C 0.63250(6) 0.20636(6) 1.0400(3) 0.0239(6) Uani 1 1 d . . .
H49 H 0.6242 0.2000 0.9503 0.029 Uiso 1 1 calc R . .
C50 C 0.61724(7) 0.21475(7) 1.1353(3) 0.0325(7) Uani 1 1 d . . .
H50 H 0.5984 0.2137 1.1107 0.039 Uiso 1 1 calc R . .
C52 C 0.65666(7) 0.22608(7) 1.2994(3) 0.0295(7) Uani 1 1 d . . .
H52 H 0.6653 0.2332 1.3880 0.035 Uiso 1 1 calc R . .
C53 C 0.67186(6) 0.21738(6) 1.2065(3) 0.0223(6) Uani 1 1 d . . .
H53 H 0.6906 0.2184 1.2322 0.027 Uiso 1 1 calc R . .
C60 C 0.62941(7) 0.22461(7) 1.2658(3) 0.0329(7) Uani 1 1 d . . .
H60 H 0.6190 0.2303 1.3311 0.039 Uiso 1 1 calc R . .
C61 C 0.59102(7) 0.02144(7) 0.7940(3) 0.0350(7) Uani 1 1 d . . .
H61 H 0.5750 0.0062 0.8488 0.042 Uiso 1 1 calc R . .
C1D C 0.73923(9) 0.13757(9) 0.3267(4) 0.0382(9) Uani 0.8343(19) 1 d P A 1
H1D1 H 0.7332 0.1225 0.2508 0.046 Uiso 0.8343(19) 1 calc PR A 1
H1D2 H 0.7311 0.1515 0.3052 0.046 Uiso 0.8343(19) 1 calc PR A 1
Cl2 Cl 0.77941(2) 0.15909(2) 0.33672(10) 0.0395(3) Uani 0.8343(19) 1 d P A 1
Cl3 Cl 0.72261(2) 0.11791(2) 0.48129(11) 0.0428(3) Uani 0.8343(19) 1 d P A 1
C1A C 0.6852(5) 0.0985(9) 0.232(3) 0.158(18) Uiso 0.1657(19) 1 d PD A 2
H1A1 H 0.6878 0.1189 0.2104 0.190 Uiso 0.1657(19) 1 calc PR A 2
H1A2 H 0.6961 0.0937 0.1604 0.190 Uiso 0.1657(19) 1 calc PR A 2
Cl1A Cl 0.7033(3) 0.1014(3) 0.3900(12) 0.129(4) Uiso 0.1657(19) 1 d PD A 2
Cl2A Cl 0.64828(16) 0.07277(15) 0.2232(6) 0.0543(18) Uiso 0.1657(19) 1 d PD A 2
C2A C 0.6697(11) 0.0187(7) 0.215(4) 0.099(15) Uiso 0.15 1 d PD B 3
H2A1 H 0.6809 0.0276 0.3020 0.118 Uiso 0.15 1 calc PR B 3
H2A2 H 0.6479 0.0127 0.2295 0.118 Uiso 0.15 1 calc PR B 3
Cl3A Cl 0.6848(6) 0.0464(4) 0.089(2) 0.232(9) Uiso 0.15 1 d PD B 3
Cl4A Cl 0.6715(3) -0.0137(3) 0.1791(13) 0.143(4) Uiso 0.15 1 d PD B 3
C1H C 0.59410(19) -0.07914(16) 0.5396(8) 0.036(2) Uiso 0.40 1 d PD C -5
H1H1 H 0.5740 -0.0870 0.5834 0.054 Uiso 0.40 1 calc PR C -5
H1H2 H 0.6085 -0.0797 0.6057 0.054 Uiso 0.40 1 calc PR C -5
H1H3 H 0.5921 -0.0920 0.4599 0.054 Uiso 0.40 1 calc PR C -5
C2H C 0.60614(19) -0.04584(17) 0.4920(11) 0.055(3) Uiso 0.40 1 d PD C -5
H2H1 H 0.6075 -0.0334 0.5733 0.066 Uiso 0.40 1 calc PR C -5
H2H2 H 0.5909 -0.0456 0.4283 0.066 Uiso 0.40 1 calc PR C -5
C3H C 0.63774(19) -0.03011(19) 0.4195(10) 0.058(3) Uiso 0.40 1 d PD C -5
H3H1 H 0.6535 -0.0298 0.4819 0.069 Uiso 0.40 1 calc PR C -5
H3H2 H 0.6368 -0.0419 0.3360 0.069 Uiso 0.40 1 calc PR C -5
C4H C 0.6466(4) 0.0026(2) 0.3799(18) 0.183(9) Uiso 0.40 1 d PD C -5
H4H1 H 0.6555 0.0160 0.4617 0.220 Uiso 0.40 1 calc PR C -5
H4H2 H 0.6277 0.0030 0.3544 0.220 Uiso 0.40 1 calc PR C -5
C5H C 0.6696(5) 0.0163(4) 0.261(2) 0.168(11) Uiso 0.40 1 d PD C -5
H5H1 H 0.6628 0.0018 0.1829 0.202 Uiso 0.40 1 calc PR C -5
H5H2 H 0.6901 0.0203 0.2913 0.202 Uiso 0.40 1 calc PR C -5
C6H C 0.6711(5) 0.0467(3) 0.2179(19) 0.166(9) Uiso 0.40 1 d PD C -5
H6H1 H 0.6858 0.0560 0.1418 0.249 Uiso 0.40 1 calc PR C -5
H6H2 H 0.6779 0.0609 0.2961 0.249 Uiso 0.40 1 calc PR C -5
H6H3 H 0.6507 0.0424 0.1880 0.249 Uiso 0.40 1 calc PR C -5
O1W O 0.6667 0.3333 1.011(4) 0.042(9) Uani 0.10 3 d SP . .
O2W O 0.6667 0.3333 1.172(10) 0.15(3) Uiso 0.10 3 d SP . .
O3W O 0.6667 0.3333 1.257(5) 0.066(14) Uiso 0.10 3 d SP . .

loop_
_atom_site_aniso_label
_atom_site_aniso_U_11
_atom_site_aniso_U_22
_atom_site_aniso_U_33
_atom_site_aniso_U_23
_atom_site_aniso_U_13
_atom_site_aniso_U_12
Pd1 0.01460(10) 0.01486(10) 0.02208(10) 0.00043(8) 0.00060(8) 0.00772(9)
N1 0.0132(11) 0.0146(11) 0.0214(11) -0.0011(8) -0.0007(8) 0.0077(9)
N2 0.0167(11) 0.0143(11) 0.0235(11) -0.0005(9) 0.0028(9) 0.0079(9)
N3 0.0147(11) 0.0150(11) 0.0196(11) -0.0009(8) -0.0007(8) 0.0068(9)
Cl1 0.0195(4) 0.0243(6) 0.0162(4) 0.0015(4) 0.0016(3) 0.0113(3)
C1 0.0165(13) 0.0174(13) 0.0165(12) 0.0003(10) -0.0028(10) 0.0124(11)
C2 0.0180(13) 0.0149(12) 0.0130(11) 0.0032(9) 0.0037(9) 0.0074(11)
C3 0.0187(14) 0.0228(14) 0.0234(13) 0.0033(11) 0.0035(11) 0.0126(12)
C4 0.0324(16) 0.0220(15) 0.0259(14) 0.0007(11) 0.0040(12) 0.0187(13)
C5 0.0295(16) 0.0150(13) 0.0212(13) -0.0016(10) 0.0009(11) 0.0107(12)
C6 0.0195(14) 0.0168(13) 0.0189(12) -0.0002(10) -0.0004(10) 0.0085(11)
C7 0.0192(13) 0.0158(13) 0.0129(11) 0.0024(9) 0.0028(10) 0.0089(11)
C8 0.0121(12) 0.0118(12) 0.0184(12) -0.0002(9) 0.0032(9) 0.0038(10)
C9 0.0158(12) 0.0112(12) 0.0161(12) 0.0021(9) 0.0010(9) 0.0070(10)
C10 0.0138(12) 0.0144(12) 0.0193(12) 0.0039(10) 0.0022(10) 0.0084(11)
C11 0.0152(13) 0.0171(13) 0.0216(13) 0.0002(10) -0.0005(10) 0.0076(11)
C12 0.0205(14) 0.0222(14) 0.0205(13) -0.0052(11) -0.0003(10) 0.0101(12)
C13 0.0210(14) 0.0224(14) 0.0209(13) -0.0014(10) 0.0051(11) 0.0115(12)
C14 0.0140(13) 0.0156(13) 0.0238(13) -0.0005(10) 0.0018(10) 0.0071(11)
C15 0.0142(12) 0.0145(13) 0.0184(12) 0.0002(10) 0.0022(10) 0.0070(11)
C16 0.0178(13) 0.0164(13) 0.0175(12) -0.0012(10) 0.0000(10) 0.0094(11)
C17 0.0148(13) 0.0204(14) 0.0218(13) -0.0026(10) -0.0016(10) 0.0072(11)
C18 0.0162(13) 0.0238(14) 0.0242(13) -0.0012(11) -0.0014(10) 0.0127(12)
C19 0.0156(13) 0.0176(13) 0.0212(13) 0.0012(10) 0.0003(10) 0.0096(11)
C20 0.0190(13) 0.0178(13) 0.0191(12) 0.0042(10) 0.0030(10) 0.0110(11)
C21 0.0190(14) 0.0167(13) 0.0253(13) 0.0007(10) 0.0010(11) 0.0104(11)
C22 0.0220(15) 0.0163(14) 0.0395(16) -0.0035(12) 0.0015(12) 0.0103(12)
C23 0.0195(14) 0.0148(14) 0.0447(17) -0.0015(12) 0.0038(12) 0.0097(12)
C24 0.0186(14) 0.0142(13) 0.0261(13) -0.0007(10) 0.0007(11) 0.0076(11)
C25 0.0193(14) 0.0145(13) 0.0237(13) 0.0035(10) 0.0011(11) 0.0073(11)
C26 0.0145(13) 0.0161(13) 0.0216(13) 0.0026(10) 0.0015(10) 0.0061(11)
C27 0.0139(13) 0.0177(13) 0.0226(13) 0.0015(10) 0.0005(10) 0.0050(11)
C28 0.0149(13) 0.0210(14) 0.0194(12) 0.0021(10) 0.0029(10) 0.0094(11)
C29 0.0149(13) 0.0187(13) 0.0137(11) 0.0025(9) 0.0028(9) 0.0088(11)
C30 0.0145(12) 0.0181(13) 0.0156(12) 0.0006(10) -0.0011(9) 0.0097(11)
C31 0.0174(13) 0.0169(13) 0.0208(12) -0.0032(10) -0.0050(10) 0.0113(11)
C32 0.0213(14) 0.0217(14) 0.0243(14) -0.0039(11) -0.0005(11) 0.0113(12)
C33 0.0304(17) 0.0333(17) 0.0227(14) -0.0069(12) -0.0004(12) 0.0191(14)
C34 0.0311(16) 0.0255(15) 0.0260(14) -0.0106(12) -0.0091(12) 0.0183(14)
C35 0.0218(15) 0.0177(14) 0.0316(15) -0.0032(11) -0.0037(11) 0.0080(12)
C36 0.0253(15) 0.0220(15) 0.0231(13) -0.0010(11) -0.0001(11) 0.0102(13)
C37 0.0151(13) 0.0142(13) 0.0220(13) -0.0006(10) -0.0001(10) 0.0075(11)
C38 0.0367(17) 0.0369(17) 0.0208(14) 0.0059(12) 0.0062(12) 0.0275(15)
C39 0.0355(18) 0.0409(19) 0.0282(15) 0.0074(13) 0.0017(13) 0.0286(16)
C40 0.0204(14) 0.0252(15) 0.0338(15) -0.0030(12) 0.0001(12) 0.0150(13)
C41 0.0359(17) 0.0376(18) 0.0236(14) 0.0022(12) 0.0092(12) 0.0264(15)
C42 0.0345(17) 0.0325(17) 0.0213(13) 0.0055(12) 0.0030(12) 0.0241(15)
C43 0.0165(13) 0.0147(13) 0.0337(15) -0.0027(11) -0.0015(11) 0.0072(11)
C44 0.0212(15) 0.0203(15) 0.0372(16) -0.0018(12) -0.0002(12) 0.0090(12)
C45 0.0325(18) 0.0261(16) 0.0367(17) -0.0067(13) -0.0050(13) 0.0127(14)
C46 0.0253(17) 0.0206(16) 0.055(2) -0.0093(14) -0.0101(15) 0.0056(14)
C47 0.0269(16) 0.0193(15) 0.0349(16) -0.0010(12) 0.0018(13) 0.0059(13)
C48 0.0156(13) 0.0154(13) 0.0213(13) 0.0044(10) 0.0052(10) 0.0063(11)
C49 0.0237(15) 0.0299(16) 0.0231(13) -0.0009(11) 0.0012(11) 0.0173(13)
C50 0.0285(17) 0.045(2) 0.0362(17) -0.0027(14) 0.0019(13) 0.0277(16)
C52 0.0327(17) 0.0342(17) 0.0200(14) -0.0077(12) 0.0024(12) 0.0155(14)
C53 0.0184(14) 0.0225(14) 0.0234(13) -0.0017(11) -0.0005(11) 0.0083(12)
C60 0.0338(18) 0.0407(19) 0.0293(16) -0.0088(13) 0.0061(13) 0.0224(16)
C61 0.0246(16) 0.0174(15) 0.050(2) 0.0018(13) 0.0028(14) 0.0007(13)
C1D 0.042(2) 0.040(2) 0.046(2) 0.0092(18) -0.0004(18) 0.030(2)
Cl2 0.0387(6) 0.0362(6) 0.0463(6) 0.0023(4) 0.0085(4) 0.0209(5)
Cl3 0.0460(6) 0.0377(6) 0.0525(7) 0.0137(5) 0.0140(5) 0.0269(5)
O1W 0.037(14) 0.037(14) 0.05(2) 0.000 0.000 0.018(7)

loop_
_atom_type_symbol
_atom_type_description
_atom_type_scat_dispersion_real
_atom_type_scat_dispersion_imag
_atom_type_scat_source
C C 0.0033 0.0016 'International Tables Vol C Tables 4.2.6.8 and 6.1.1.4'
H H 0.0000 0.0000 'International Tables Vol C Tables 4.2.6.8 and 6.1.1.4'
N N 0.0061 0.0033 'International Tables Vol C Tables 4.2.6.8 and 6.1.1.4'
Cl Cl 0.1484 0.1585 'International Tables Vol C Tables 4.2.6.8 and 6.1.1.4'
Pd Pd -0.9988 1.0072 'International Tables Vol C Tables 4.2.6.8 and 6.1.1.4'
O O 0.0106 0.0060 'International Tables Vol C Tables 4.2.6.8 and 6.1.1.4'

loop_
_geom_angle_atom_site_label_1
_geom_angle_atom_site_label_2
_geom_angle_atom_site_label_3
_geom_angle
N2 Pd1 N3 90.78(8)
N2 Pd1 N1 90.54(8)
N3 Pd1 N1 168.97(8)
N2 Pd1 Cl11 140.4(7)
N3 Pd1 Cl11 95.8(4)
N1 Pd1 Cl11 90.1(4)
N2 Pd1 Cl1 154.44(7)
N3 Pd1 Cl1 90.78(6)
N1 Pd1 Cl1 92.75(6)
Cl11 Pd1 Cl1 14.4(7)
C16 N1 C19 106.8(2)
C16 N1 Pd1 128.04(17)
C19 N1 Pd1 125.13(16)
C24 N2 C21 106.7(2)
C24 N2 Pd1 125.54(17)
C21 N2 Pd1 125.30(17)
C29 N3 C26 107.3(2)
C29 N3 Pd1 128.19(17)
C26 N3 Pd1 124.52(17)
C30 C1 C2 123.8(2)
C30 C1 C10 124.9(2)
C2 C1 C10 111.0(2)
C3 C2 C7 119.8(2)
C3 C2 C1 124.1(2)
C7 C2 C1 116.1(2)
C4 C3 C2 119.8(2)
C4 C3 H3 120.1
C2 C3 H3 120.1
C5 C4 C3 120.3(2)
C5 C4 H4 119.9
C3 C4 H4 119.9
C6 C5 C4 120.5(2)
C6 C5 H5 119.8
C4 C5 H5 119.8
C5 C6 C7 120.2(2)
C5 C6 H6 119.9
C7 C6 H6 119.9
C6 C7 C2 119.3(2)
C6 C7 C8 124.0(2)
C2 C7 C8 116.7(2)
C15 C8 C9 123.8(2)
C15 C8 C7 125.4(2)
C9 C8 C7 110.7(2)
C10 C9 C14 119.4(2)
C10 C9 C8 117.2(2)
C14 C9 C8 123.3(2)
C9 C10 C11 119.7(2)
C9 C10 C1 116.2(2)
C11 C10 C1 124.0(2)
C12 C11 C10 120.3(2)
C12 C11 H11 119.8
C10 C11 H11 119.8
C13 C12 C11 120.0(2)
C13 C12 H12 120.0
C11 C12 H12 120.0
C12 C13 C14 120.5(2)
C12 C13 H13 119.7
C14 C13 H13 119.7
C13 C14 C9 120.1(2)
C13 C14 H14 120.0
C9 C14 H14 120.0
C8 C15 C16 121.8(2)
C8 C15 C31 123.0(2)
C16 C15 C31 115.2(2)
N1 C16 C17 110.2(2)
N1 C16 C15 126.4(2)
C17 C16 C15 123.2(2)
C18 C17 C16 107.2(2)
C18 C17 H17 126.4
C16 C17 H17 126.4
C17 C18 C19 106.8(2)
C17 C18 H18 126.6
C19 C18 H18 126.6
C20 C19 N1 125.0(2)
C20 C19 C18 125.5(2)
N1 C19 C18 108.8(2)
C19 C20 C21 125.4(2)
C19 C20 C37 118.5(2)
C21 C20 C37 116.0(2)
N2 C21 C20 125.8(2)
N2 C21 C22 109.5(2)
C20 C21 C22 124.7(2)
C23 C22 C21 107.9(2)
C23 C22 H22 126.0
C21 C22 H22 126.0
C22 C23 C24 106.0(2)
C22 C23 H23 127.0
C24 C23 H23 127.0
N2 C24 C25 125.5(2)
N2 C24 C23 109.9(2)
C25 C24 C23 124.4(2)
C26 C25 C24 125.7(2)
C26 C25 C43 117.9(2)
C24 C25 C43 116.3(2)
C25 C26 N3 124.9(2)
C25 C26 C27 126.1(2)
N3 C26 C27 108.1(2)
C28 C27 C26 107.4(2)
C28 C27 H27 126.3
C26 C27 H27 126.3
C27 C28 C29 107.2(2)
C27 C28 H28 126.4
C29 C28 H28 126.4
N3 C29 C28 109.7(2)
N3 C29 C30 126.7(2)
C28 C29 C30 123.4(2)
C1 C30 C29 121.3(2)
C1 C30 C48 122.4(2)
C29 C30 C48 116.3(2)
C36 C31 C32 119.5(2)
C36 C31 C15 120.6(2)
C32 C31 C15 119.9(2)
C33 C32 C31 119.3(3)
C33 C32 H32 120.4
C31 C32 H32 120.4
C34 C33 C32 121.1(3)
C34 C33 H33 119.4
C32 C33 H33 119.4
C33 C34 C35 119.5(2)
C33 C34 H34 120.3
C35 C34 H34 120.3
C34 C35 C36 120.0(3)
C34 C35 H35 120.0
C36 C35 H35 120.0
C31 C36 C35 120.6(3)
C31 C36 H36 119.7
C35 C36 H36 119.7
C38 C37 C42 118.6(2)
C38 C37 C20 121.8(2)
C42 C37 C20 119.5(2)
C37 C38 C39 121.3(2)
C37 C38 H38 119.4
C39 C38 H38 119.4
C40 C39 C38 119.8(3)
C40 C39 H39 120.1
C38 C39 H39 120.1
C41 C40 C39 119.9(3)
C41 C40 H40 120.0
C39 C40 H40 120.0
C40 C41 C42 120.5(2)
C40 C41 H41 119.8
C42 C41 H41 119.8
C41 C42 C37 119.9(2)
C41 C42 H42 120.1
C37 C42 H42 120.1
C44 C43 C47 118.9(2)
C44 C43 C25 119.4(2)
C47 C43 C25 121.7(2)
C43 C44 C45 120.9(3)
C43 C44 H44 119.5
C45 C44 H44 119.5
C46 C45 C44 119.7(3)
C46 C45 H45 120.1
C44 C45 H45 120.1
C45 C46 C61 120.3(3)
C45 C46 H46 119.8
C61 C46 H46 119.8
C61 C47 C43 120.1(3)
C61 C47 H47 119.9
C43 C47 H47 119.9
C49 C48 C53 118.5(2)
C49 C48 C30 121.5(2)
C53 C48 C30 120.0(2)
C48 C49 C50 120.6(3)
C48 C49 H49 119.7
C50 C49 H49 119.7
C60 C50 C49 120.3(3)
C60 C50 H50 119.9
C49 C50 H50 119.9
C60 C52 C53 121.3(3)
C60 C52 H52 119.4
C53 C52 H52 119.4
C52 C53 C48 120.1(3)
C52 C53 H53 119.9
C48 C53 H53 119.9
C52 C60 C50 119.1(3)
C52 C60 H60 120.5
C50 C60 H60 120.5
C46 C61 C47 120.0(3)
C46 C61 H61 120.0
C47 C61 H61 120.0
Cl2 C1D Cl3 112.0(2)
Cl2 C1D H1D1 109.2
Cl3 C1D H1D1 109.2
Cl2 C1D H1D2 109.2
Cl3 C1D H1D2 109.2
H1D1 C1D H1D2 107.9
Cl2A C1A Cl1A 116.5(16)
Cl2A C1A H1A1 108.2
Cl1A C1A H1A1 108.2
Cl2A C1A H1A2 108.2
Cl1A C1A H1A2 108.2
H1A1 C1A H1A2 107.3
Cl4A C2A Cl3A 114.5(14)
Cl4A C2A H2A1 108.6
Cl3A C2A H2A1 108.6
Cl4A C2A H2A2 108.6
Cl3A C2A H2A2 108.6
H2A1 C2A H2A2 107.6
C2H C1H H1H1 109.5
C2H C1H H1H2 109.5
H1H1 C1H H1H2 109.5
C2H C1H H1H3 109.5
H1H1 C1H H1H3 109.5
H1H2 C1H H1H3 109.5
C1H C2H C3H 116.0(6)
C1H C2H H2H1 108.3
C3H C2H H2H1 108.3
C1H C2H H2H2 108.3
C3H C2H H2H2 108.3
H2H1 C2H H2H2 107.4
C4H C3H C2H 109.8(6)
C4H C3H H3H1 109.7
C2H C3H H3H1 109.7
C4H C3H H3H2 109.7
C2H C3H H3H2 109.7
H3H1 C3H H3H2 108.2
C3H C4H C5H 115.1(7)
C3H C4H H4H1 108.5
C5H C4H H4H1 108.5
C3H C4H H4H2 108.5
C5H C4H H4H2 108.5
H4H1 C4H H4H2 107.5
C4H C5H C6H 107.7(7)
C4H C5H H5H1 110.2
C6H C5H H5H1 110.2
C4H C5H H5H2 110.2
C6H C5H H5H2 110.2
H5H1 C5H H5H2 108.5
C5H C6H H6H1 109.5
C5H C6H H6H2 109.5
H6H1 C6H H6H2 109.5
C5H C6H H6H3 109.5
H6H1 C6H H6H3 109.5
H6H2 C6H H6H3 109.5
O3W O2W O1W 180.00(8)

loop_
_geom_bond_atom_site_label_1
_geom_bond_atom_site_label_2
_geom_bond_distance
Pd1 N2 2.014(2)
Pd1 N3 2.030(2)
Pd1 N1 2.037(2)
Pd1 Cl11 2.3287(12)
Pd1 Cl1 2.3232(9)
N1 C16 1.341(3)
N1 C19 1.390(3)
N2 C24 1.368(3)
N2 C21 1.369(3)
N3 C29 1.342(3)
N3 C26 1.396(3)
C1 C30 1.349(3)
C1 C2 1.481(3)
C1 C10 1.484(3)
C2 C3 1.399(3)
C2 C7 1.407(3)
C3 C4 1.389(4)
C3 H3 0.9500
C4 C5 1.384(4)
C4 H4 0.9500
C5 C6 1.383(4)
C5 H5 0.9500
C6 C7 1.397(3)
C6 H6 0.9500
C7 C8 1.490(3)
C8 C15 1.352(3)
C8 C9 1.484(3)
C9 C10 1.394(3)
C9 C14 1.402(3)
C10 C11 1.399(3)
C11 C12 1.383(3)
C11 H11 0.9500
C12 C13 1.382(4)
C12 H12 0.9500
C13 C14 1.383(3)
C13 H13 0.9500
C14 H14 0.9500
C15 C16 1.460(3)
C15 C31 1.514(3)
C16 C17 1.436(3)
C17 C18 1.352(4)
C17 H17 0.9500
C18 C19 1.439(3)
C18 H18 0.9500
C19 C20 1.382(3)
C20 C21 1.418(4)
C20 C37 1.494(3)
C21 C22 1.420(4)
C22 C23 1.365(4)
C22 H22 0.9500
C23 C24 1.436(4)
C23 H23 0.9500
C24 C25 1.420(4)
C25 C26 1.374(4)
C25 C43 1.495(4)
C26 C27 1.436(3)
C27 C28 1.350(4)
C27 H27 0.9500
C28 C29 1.440(3)
C28 H28 0.9500
C29 C30 1.469(3)
C30 C48 1.501(3)
C31 C36 1.382(4)
C31 C32 1.392(3)
C32 C33 1.387(4)
C32 H32 0.9500
C33 C34 1.377(4)
C33 H33 0.9500
C34 C35 1.379(4)
C34 H34 0.9500
C35 C36 1.386(4)
C35 H35 0.9500
C36 H36 0.9500
C37 C38 1.373(4)
C37 C42 1.395(4)
C38 C39 1.378(4)
C38 H38 0.9500
C39 C40 1.375(4)
C39 H39 0.9500
C40 C41 1.369(4)
C40 H40 0.9500
C41 C42 1.385(4)
C41 H41 0.9500
C42 H42 0.9500
C43 C44 1.380(4)
C43 C47 1.393(4)
C44 C45 1.386(4)
C44 H44 0.9500
C45 C46 1.373(4)
C45 H45 0.9500
C46 C61 1.378(4)
C46 H46 0.9500
C47 C61 1.388(4)
C47 H47 0.9500
C48 C49 1.388(4)
C48 C53 1.398(3)
C49 C50 1.395(4)
C49 H49 0.9500
C50 C60 1.387(4)
C50 H50 0.9500
C52 C60 1.373(4)
C52 C53 1.387(4)
C52 H52 0.9500
C53 H53 0.9500
C60 H60 0.9500
C61 H61 0.9500
C1D Cl2 1.752(4)
C1D Cl3 1.762(4)
C1D H1D1 0.9900
C1D H1D2 0.9900
C1A Cl2A 1.650(19)
C1A Cl1A 1.749(18)
C1A H1A1 0.9900
C1A H1A2 0.9900
C2A Cl4A 1.708(18)
C2A Cl3A 1.720(19)
C2A H2A1 0.9900
C2A H2A2 0.9900
C1H C2H 1.538(5)
C1H H1H1 0.9800
C1H H1H2 0.9800
C1H H1H3 0.9800
C2H C3H 1.544(5)
C2H H2H1 0.9900
C2H H2H2 0.9900
C3H C4H 1.522(5)
C3H H3H1 0.9900
C3H H3H2 0.9900
C4H C5H 1.529(5)
C4H H4H1 0.9900
C4H H4H2 0.9900
C5H C6H 1.546(5)
C5H H5H1 0.9900
C5H H5H2 0.9900
C6H H6H1 0.9800
C6H H6H2 0.9800
C6H H6H3 0.9800
O1W O2W 1.56(10)
O2W O3W 0.83(9)
